data_4502172
loop_
_publ_author_name
'Gurunatha, K. L.'
'Mostafa, Golam'
'Ghoshal, Debajyoti'
'Maji, Tapas Kumar'

_publ_section_title
;
 Single-Crystal-to-Single-Crystal Structural Transformation in a
 Three-Dimensional Bimetallic (4f&#x2212;3d) Supramolecular Porous
 Framework
;
_journal_issue 6
_journal_name_full 'Crystal Growth &amp; Design'
_journal_page_first 2483
_journal_paper_doi 10.1021/cg8012014
_journal_volume 10
_journal_year 2010
_chemical_formula_sum 'C16 H20 Fe N8 Nd O7'
_chemical_formula_weight 636.49
_chemical_name_systematic
;
 ?
;
_space_group_IT_number 15
_symmetry_cell_setting monoclinic
_symmetry_space_group_name_Hall '-C 2yc'
_symmetry_space_group_name_H-M 'C 1 2/c 1'
_atom_sites_solution_hydrogens geom
_atom_sites_solution_primary direct
_atom_sites_solution_secondary difmap
_audit_creation_method SHELXL-97
_cell_angle_alpha 90.00
_cell_angle_beta 117.7970(10)
_cell_angle_gamma 90.00
_cell_formula_units_Z 4
_cell_length_a 17.4068(4)
_cell_length_b 9.4583(2)
_cell_length_c 16.6362(6)
_cell_measurement_temperature 293(2)
_cell_volume 2422.90(12)
_computing_cell_refinement SMART
_computing_data_collection 'SMART (Bruker,2000)'
_computing_data_reduction 'SAINT (Bruker,2000)'
_computing_molecular_graphics 'Mercury 1.4.1'
_computing_publication_material 'PLATON (Spek, 2003)'
_computing_structure_refinement 'SHELXL-97 (Sheldrick, 1997)'
_computing_structure_solution 'SIR-92 (Altomare et al. 1994)'
_diffrn_ambient_temperature 293(2)
_diffrn_measured_fraction_theta_full 0.998
_diffrn_measured_fraction_theta_max 0.998
_diffrn_radiation_monochromator graphite
_diffrn_radiation_source 'fine-focus sealed tube'
_diffrn_radiation_type MoK\a
_diffrn_radiation_wavelength 0.71073
_diffrn_reflns_av_R_equivalents 0.0220
_diffrn_reflns_av_sigmaI/netI 0.0166
_diffrn_reflns_limit_h_max 18
_diffrn_reflns_limit_h_min -21
_diffrn_reflns_limit_k_max 11
_diffrn_reflns_limit_k_min -11
_diffrn_reflns_limit_l_max 18
_diffrn_reflns_limit_l_min -20
_diffrn_reflns_number 11049
_diffrn_reflns_theta_full 25.70
_diffrn_reflns_theta_max 25.70
_diffrn_reflns_theta_min 2.53
_exptl_absorpt_coefficient_mu 2.769
_exptl_absorpt_correction_T_max 0.9986
_exptl_absorpt_correction_T_min 0.8115
_exptl_absorpt_correction_type empirical
_exptl_absorpt_process_details SADABS
_exptl_crystal_colour yellow
_exptl_crystal_density_diffrn 1.745
_exptl_crystal_density_method 'not measured'
_exptl_crystal_description parallelopiped
_exptl_crystal_F_000 1256
_exptl_crystal_size_max 0.12
_exptl_crystal_size_mid 0.08
_exptl_crystal_size_min 0.06
_refine_diff_density_max 0.517
_refine_diff_density_min -0.394
_refine_diff_density_rms 0.074
_refine_ls_extinction_method none
_refine_ls_goodness_of_fit_ref 1.097
_refine_ls_hydrogen_treatment mixed
_refine_ls_matrix_type full
_refine_ls_number_parameters 192
_refine_ls_number_reflns 2303
_refine_ls_number_restraints 0
_refine_ls_restrained_S_all 1.097
_refine_ls_R_factor_all 0.0165
_refine_ls_R_factor_gt 0.0160
_refine_ls_shift/su_max 0.000
_refine_ls_shift/su_mean 0.000
_refine_ls_structure_factor_coef Fsqd
_refine_ls_weighting_details 'calc w=1/[\s^2^(Fo^2^)+(0.0249P)^2^+1.1367P] where P=(Fo^2^+2Fc^2^)/3'
_refine_ls_weighting_scheme calc
_refine_ls_wR_factor_gt 0.0404
_refine_ls_wR_factor_ref 0.0407
_reflns_number_gt 2252
_reflns_number_total 2303
_reflns_threshold_expression >2sigma(I)
_cod_data_source_file cg8012014_si_002.cif
_cod_data_source_block complex1
_cod_depositor_comments
;
The following automatic conversions were performed:

'_symmetry_cell_setting' value 'Monoclinic' changed to 'monoclinic'
according to /home/saulius/struct/CIF-dictionaries/cif_core.dic
dictionary named 'cif_core.dic' version 2.4.2 from 2011-04-26.

Automatic conversion script
Id: cif_fix_values 1715 2011-07-08 13:25:40Z adriana 
;
_cod_original_sg_symbol_H-M C2/c
_cod_database_code 4502172

loop_
_symmetry_equiv_pos_as_xyz
'x, y, z'
'-x, y, -z+1/2'
'x+1/2, y+1/2, z'
'-x+1/2, y+1/2, -z+1/2'
'-x, -y, -z'
'x, -y, z-1/2'
'-x+1/2, -y+1/2, -z'
'x+1/2, -y+1/2, z-1/2'

loop_
_atom_site_label
_atom_site_type_symbol
_atom_site_fract_x
_atom_site_fract_y
_atom_site_fract_z
_atom_site_U_iso_or_equiv
_atom_site_adp_type
_atom_site_occupancy
_atom_site_symmetry_multiplicity
_atom_site_calc_flag
_atom_site_refinement_flags
C1 C -0.14925(11) -0.17228(18) 0.60232(12) 0.0241(4) Uani 1 1 d .
C2 C -0.18174(12) -0.2781(2) 0.43639(12) 0.0278(4) Uani 1 1 d .
C3 C -0.21899(13) -0.4401(2) 0.54817(13) 0.0298(4) Uani 1 1 d .
C4 C 0.17664(15) -0.1366(3) 0.70182(16) 0.0416(5) Uani 1 1 d .
C5 C 0.04385(16) -0.1653(3) 0.57162(16) 0.0423(5) Uani 1 1 d .
C6 C 0.20698(16) -0.2592(3) 0.68392(18) 0.0507(6) Uani 1 1 d .
C7 C 0.07292(18) -0.2891(3) 0.55244(18) 0.0531(6) Uani 1 1 d .
C8 C 0.15501(18) -0.3366(3) 0.60860(18) 0.0521(6) Uani 1 1 d .
N1 N -0.09069(11) -0.12021(18) 0.66137(12) 0.0320(4) Uani 1 1 d .
N2 N -0.14177(12) -0.2991(2) 0.39924(13) 0.0410(4) Uani 1 1 d .
N3 N -0.20153(15) -0.5536(2) 0.57263(15) 0.0527(5) Uani 1 1 d .
N4 N 0.09628(12) -0.09081(15) 0.64567(12) 0.0300(4) Uani 1 1 d .
O1 O 0.04820(12) 0.31097(17) 0.70018(12) 0.0380(4) Uani 1 1 d .
O2 O 0.13466(11) 0.17297(19) 0.88342(12) 0.0433(4) Uani 1 1 d .
O3 O 0.06852(10) 0.03050(14) 0.66349(11) 0.0386(3) Uani 1 1 d .
O4 O 0.0000 0.5719(3) 0.7500 0.0701(9) Uani 1 2 d S
Fe1 Fe -0.2500 -0.2500 0.5000 0.01922(9) Uani 1 2 d S
Nd1 Nd 0.0000 0.096064(12) 0.7500 0.02014(6) Uani 1 2 d S
H1 H 0.042(2) 0.391(3) 0.709(2) 0.061(10) Uiso 1 1 d .
H2 H 0.0686(17) 0.309(3) 0.6764(18) 0.035(8) Uiso 1 1 d .
H3 H 0.1507(18) 0.240(3) 0.8896(19) 0.046(9) Uiso 1 1 d .
H4 H 0.1640(18) 0.133(3) 0.9250(19) 0.046(8) Uiso 1 1 d .
H5 H 0.2107(18) -0.077(3) 0.751(2) 0.050(8) Uiso 1 1 d .
H6 H -0.008(2) -0.127(3) 0.541(2) 0.056(8) Uiso 1 1 d .
H7 H 0.261(2) -0.282(4) 0.722(2) 0.076(10) Uiso 1 1 d .
H8 H 0.0335(19) -0.335(3) 0.497(2) 0.071(9) Uiso 1 1 d .
H9 H 0.177(2) -0.416(3) 0.597(2) 0.069(10) Uiso 1 1 d .
H10 H 0.035(4) 0.618(5) 0.785(4) 0.17(3) Uiso 1 1 d .

loop_
_atom_site_aniso_label
_atom_site_aniso_U_11
_atom_site_aniso_U_22
_atom_site_aniso_U_33
_atom_site_aniso_U_23
_atom_site_aniso_U_13
_atom_site_aniso_U_12
C1 0.0260(9) 0.0185(8) 0.0283(9) -0.0008(7) 0.0131(8) -0.0001(7)
C2 0.0270(9) 0.0264(9) 0.0285(9) -0.0038(7) 0.0115(8) -0.0047(7)
C3 0.0333(10) 0.0236(9) 0.0294(10) 0.0004(8) 0.0120(8) 0.0000(8)
C4 0.0356(11) 0.0459(12) 0.0405(12) -0.0111(11) 0.0155(10) 0.0001(10)
C5 0.0382(12) 0.0451(13) 0.0391(12) -0.0052(10) 0.0142(10) 0.0031(10)
C6 0.0406(13) 0.0543(15) 0.0508(14) -0.0084(11) 0.0160(11) 0.0153(11)
C7 0.0551(15) 0.0489(14) 0.0474(14) -0.0207(11) 0.0174(12) -0.0009(12)
C8 0.0608(15) 0.0397(14) 0.0589(15) -0.0115(11) 0.0306(13) 0.0115(11)
N1 0.0289(9) 0.0279(8) 0.0325(9) -0.0045(7) 0.0085(7) -0.0043(7)
N2 0.0404(10) 0.0478(11) 0.0440(10) -0.0062(8) 0.0275(9) -0.0043(8)
N3 0.0687(14) 0.0272(10) 0.0578(13) 0.0112(9) 0.0258(11) 0.0117(10)
N4 0.0376(10) 0.0250(9) 0.0349(9) -0.0016(6) 0.0232(8) 0.0015(6)
O1 0.0554(10) 0.0241(8) 0.0549(10) 0.0006(6) 0.0429(9) -0.0007(7)
O2 0.0417(9) 0.0230(8) 0.0425(9) -0.0014(7) 0.0007(7) -0.0091(7)
O3 0.0537(9) 0.0236(7) 0.0543(9) -0.0007(6) 0.0384(8) 0.0060(6)
O4 0.084(2) 0.0313(13) 0.084(2) 0.000 0.0304(19) 0.000
Fe1 0.02040(17) 0.01505(17) 0.02144(17) -0.00133(12) 0.00910(14) -0.00107(12)
Nd1 0.02145(8) 0.01443(8) 0.02439(9) 0.000 0.01055(6) 0.000

loop_
_atom_type_symbol
_atom_type_description
_atom_type_scat_dispersion_real
_atom_type_scat_dispersion_imag
_atom_type_scat_source
C C 0.0033 0.0016 'International Tables Vol C Tables 4.2.6.8 and 6.1.1.4'
H H 0.0000 0.0000 'International Tables Vol C Tables 4.2.6.8 and 6.1.1.4'
N N 0.0061 0.0033 'International Tables Vol C Tables 4.2.6.8 and 6.1.1.4'
O O 0.0106 0.0060 'International Tables Vol C Tables 4.2.6.8 and 6.1.1.4'
Fe Fe 0.3463 0.8444 'International Tables Vol C Tables 4.2.6.8 and 6.1.1.4'
Nd Nd -0.1943 3.0179 'International Tables Vol C Tables 4.2.6.8 and 6.1.1.4'

loop_
_geom_angle_atom_site_label_1
_geom_angle_atom_site_label_2
_geom_angle_atom_site_label_3
_geom_angle
_geom_angle_site_symmetry_1
_geom_angle_site_symmetry_3
N1 C1 Fe1 176.90(16) . .
N2 C2 Fe1 177.87(18) . .
N3 C3 Fe1 176.9(2) . .
N4 C4 C6 120.5(2) . .
N4 C5 C7 119.7(2) . .
C4 C6 C8 119.8(2) . .
C8 C7 C5 120.2(2) . .
C6 C8 C7 119.0(2) . .
C1 N1 Nd1 153.11(15) . .
O3 N4 C4 119.49(18) . .
O3 N4 C5 119.70(18) . .
C4 N4 C5 120.81(19) . .
N4 O3 Nd1 135.02(12) . .
C1 Fe1 C1 180.00(10) . 7_446
C1 Fe1 C3 88.55(8) . 7_446
C1 Fe1 C3 91.45(8) 7_446 7_446
C1 Fe1 C3 91.45(8) . .
C1 Fe1 C3 88.55(8) 7_446 .
C3 Fe1 C3 180.000(1) 7_446 .
C1 Fe1 C2 89.86(7) . .
C1 Fe1 C2 90.14(7) 7_446 .
C3 Fe1 C2 91.42(8) 7_446 .
C3 Fe1 C2 88.58(8) . .
C1 Fe1 C2 90.14(7) . 7_446
C1 Fe1 C2 89.86(7) 7_446 7_446
C3 Fe1 C2 88.58(8) 7_446 7_446
C3 Fe1 C2 91.42(8) . 7_446
C2 Fe1 C2 180.000(1) . 7_446
O3 Nd1 O3 149.27(7) 2_556 .
O3 Nd1 O2 93.88(6) 2_556 .
O3 Nd1 O2 95.07(6) . .
O3 Nd1 O2 95.07(6) 2_556 2_556
O3 Nd1 O2 93.88(6) . 2_556
O2 Nd1 O2 145.74(9) . 2_556
O3 Nd1 O1 140.36(6) 2_556 .
O3 Nd1 O1 70.33(6) . .
O2 Nd1 O1 74.46(6) . .
O2 Nd1 O1 77.63(6) 2_556 .
O3 Nd1 O1 70.33(6) 2_556 2_556
O3 Nd1 O1 140.36(6) . 2_556
O2 Nd1 O1 77.63(6) . 2_556
O2 Nd1 O1 74.46(6) 2_556 2_556
O1 Nd1 O1 70.18(9) . 2_556
O3 Nd1 N1 77.89(6) 2_556 .
O3 Nd1 N1 77.90(6) . .
O2 Nd1 N1 144.80(6) . .
O2 Nd1 N1 69.46(6) 2_556 .
O1 Nd1 N1 131.97(6) . .
O1 Nd1 N1 128.79(6) 2_556 .
O3 Nd1 N1 77.90(6) 2_556 2_556
O3 Nd1 N1 77.89(5) . 2_556
O2 Nd1 N1 69.46(6) . 2_556
O2 Nd1 N1 144.80(6) 2_556 2_556
O1 Nd1 N1 128.79(6) . 2_556
O1 Nd1 N1 131.97(6) 2_556 2_556
N1 Nd1 N1 75.35(8) . 2_556

loop_
_geom_bond_atom_site_label_1
_geom_bond_atom_site_label_2
_geom_bond_distance
_geom_bond_site_symmetry_2
C1 N1 1.146(2) .
C1 Fe1 1.9311(17) .
C2 N2 1.143(3) .
C2 Fe1 1.9430(19) .
C3 N3 1.138(3) .
C3 Fe1 1.940(2) .
C4 N4 1.341(3) .
C4 C6 1.364(3) .
C5 N4 1.341(3) .
C5 C7 1.371(3) .
C6 C8 1.366(4) .
C7 C8 1.368(4) .
N1 Nd1 2.5845(16) .
N4 O3 1.331(2) .
O1 Nd1 2.4841(15) .
O2 Nd1 2.4693(16) .
O3 Nd1 2.3408(13) .
Fe1 C1 1.9311(17) 7_446
Fe1 C3 1.940(2) 7_446
Fe1 C2 1.9430(19) 7_446
Nd1 O3 2.3408(14) 2_556
Nd1 O2 2.4692(16) 2_556
Nd1 O1 2.4841(15) 2_556
Nd1 N1 2.5845(16) 2_556
